data_4074761
loop_
_publ_author_name
'Chan, Michael C. W.'
'Tam, Ka-Ho'
'Zhu, Nianyong'
'Chiu, Pauline'
'Matsui, Shigekazu'

_publ_section_title
;
 Synthesis, Structures, and Olefin Polymerization Characteristics of Group
 4 Catalysts [Zr{(OAr)2py}Cl2(D)] (D = O-Donors, Cl[HPR3]) Supported by
 Tridentate Pyridine-2,6-bis(aryloxide) Ligands
;
_journal_issue 3
_journal_name_full Organometallics
_journal_page_first 785
_journal_paper_doi 10.1021/om050864z
_journal_volume 25
_journal_year 2006
_chemical_formula_moiety 'C54 H62 N2 O4 Zr'
_chemical_formula_sum 'C54 H62 N2 O4 Zr'
_chemical_formula_weight 894.28
_chemical_name_systematic
;
 ?
;
_space_group_IT_number 142
_symmetry_cell_setting tetragonal
_symmetry_space_group_name_Hall '-I 4bd 2c'
_symmetry_space_group_name_H-M 'I 41/a c d :2'
_atom_sites_solution_hydrogens geom
_atom_sites_solution_primary direct
_atom_sites_solution_secondary difmap
_audit_creation_method SHELXL-97
_cell_angle_alpha 90.00
_cell_angle_beta 90.00
_cell_angle_gamma 90.00
_cell_formula_units_Z 8
_cell_length_a 18.376(3)
_cell_length_b 18.376(3)
_cell_length_c 29.187(6)
_cell_measurement_reflns_used 0
_cell_measurement_temperature 301(2)
_cell_measurement_theta_max 0
_cell_measurement_theta_min 0
_cell_volume 9856(3)
_computing_cell_refinement Scalepack
_computing_data_collection MarControl
_computing_data_reduction Denzo
_computing_molecular_graphics 'Ortep-3 for Windows (Farrugia, 1997)'
_computing_publication_material 'WinGX publication routines (Farrugia, 1999)'
_computing_structure_refinement 'SHELXL-97 (Sheldrick, 1997)'
_computing_structure_solution 'SHELXS-97 (Sheldrick, 1997)'
_diffrn_ambient_temperature 301(2)
_diffrn_measured_fraction_theta_full 0.988
_diffrn_measured_fraction_theta_max 0.988
_diffrn_measurement_device_type 'Marresearch imaging plate mar300'
_diffrn_measurement_method Oscillation
_diffrn_radiation_monochromator graphite
_diffrn_radiation_source 'fine-focus sealed tube'
_diffrn_radiation_type MoK\a
_diffrn_radiation_wavelength 0.71073
_diffrn_reflns_av_R_equivalents 0.0426
_diffrn_reflns_av_sigmaI/netI 0.0422
_diffrn_reflns_limit_h_max 21
_diffrn_reflns_limit_h_min -21
_diffrn_reflns_limit_k_max 22
_diffrn_reflns_limit_k_min -22
_diffrn_reflns_limit_l_max 34
_diffrn_reflns_limit_l_min -35
_diffrn_reflns_number 31226
_diffrn_reflns_theta_full 25.62
_diffrn_reflns_theta_max 25.62
_diffrn_reflns_theta_min 2.10
_exptl_absorpt_coefficient_mu 0.268
_exptl_absorpt_correction_type none
_exptl_crystal_colour yellow
_exptl_crystal_density_diffrn 1.205
_exptl_crystal_density_method 'not measured'
_exptl_crystal_description prism
_exptl_crystal_F_000 3776
_exptl_crystal_size_max 0.6
_exptl_crystal_size_mid 0.3
_exptl_crystal_size_min 0.2
_refine_diff_density_max 0.255
_refine_diff_density_min -0.625
_refine_diff_density_rms 0.077
_refine_ls_extinction_method none
_refine_ls_goodness_of_fit_ref 0.894
_refine_ls_hydrogen_treatment mixed
_refine_ls_matrix_type full
_refine_ls_number_parameters 139
_refine_ls_number_reflns 2305
_refine_ls_number_restraints 0
_refine_ls_restrained_S_all 0.894
_refine_ls_R_factor_all 0.0556
_refine_ls_R_factor_gt 0.0355
_refine_ls_shift/su_max 0.000
_refine_ls_shift/su_mean 0.000
_refine_ls_structure_factor_coef Fsqd
_refine_ls_weighting_details 'calc w=1/[\s^2^(Fo^2^)+(0.0614P)^2^+0.0000P] where P=(Fo^2^+2Fc^2^)/3'
_refine_ls_weighting_scheme calc
_refine_ls_wR_factor_gt 0.0897
_refine_ls_wR_factor_ref 0.0935
_reflns_number_gt 1438
_reflns_number_total 2305
_reflns_threshold_expression >2sigma(I)
_cod_data_source_file om050864zsi20051006_095758.cif
_cod_data_source_block Zr(L1)2_mar610
_cod_original_sg_symbol_H-M 'I 41/a c d'
_cod_database_code 4074761

loop_
_symmetry_equiv_pos_as_xyz
'x, y, z'
'x, -y, -z+1/2'
'-x+1/2, -y, z+1/2'
'-x+1/2, y, -z'
'y+1/4, x+3/4, -z+3/4'
'y+1/4, -x+1/4, z+3/4'
'-y+1/4, x+3/4, z+1/4'
'-y+1/4, -x+1/4, -z+1/4'
'x+1/2, y+1/2, z+1/2'
'x+1/2, -y+1/2, -z+1'
'-x+1, -y+1/2, z+1'
'-x+1, y+1/2, -z+1/2'
'y+3/4, x+5/4, -z+5/4'
'y+3/4, -x+3/4, z+5/4'
'-y+3/4, x+5/4, z+3/4'
'-y+3/4, -x+3/4, -z+3/4'
'-x, -y, -z'
'-x, y, z-1/2'
'x-1/2, y, -z-1/2'
'x-1/2, -y, z'
'-y-1/4, -x-3/4, z-3/4'
'-y-1/4, x-1/4, -z-3/4'
'y-1/4, -x-3/4, -z-1/4'
'y-1/4, x-1/4, z-1/4'
'-x+1/2, -y+1/2, -z+1/2'
'-x+1/2, y+1/2, z'
'x, y+1/2, -z'
'x, -y+1/2, z+1/2'
'-y+1/4, -x-1/4, z-1/4'
'-y+1/4, x+1/4, -z-1/4'
'y+1/4, -x-1/4, -z+1/4'
'y+1/4, x+1/4, z+1/4'

loop_
_atom_site_label
_atom_site_type_symbol
_atom_site_fract_x
_atom_site_fract_y
_atom_site_fract_z
_atom_site_U_iso_or_equiv
_atom_site_adp_type
_atom_site_occupancy
_atom_site_symmetry_multiplicity
_atom_site_calc_flag
_atom_site_refinement_flags
Zr1 Zr 0.5000 0.2500 0.1250 0.04349(15) Uani 1 4 d S
O1 O 0.46520(7) 0.35074(7) 0.11014(4) 0.0539(3) Uani 1 1 d .
N1 N 0.5000 0.2500 0.04421(8) 0.0467(5) Uani 1 2 d S
C1 C 0.50399(9) 0.40083(11) 0.08651(7) 0.0528(5) Uani 1 1 d .
C2 C 0.51418(11) 0.47112(11) 0.10485(9) 0.0652(6) Uani 1 1 d .
C3 C 0.55999(12) 0.51710(12) 0.08029(9) 0.0791(7) Uani 1 1 d .
H3 H 0.5685 0.5634 0.0920 0.095 Uiso 1 1 calc R
C4 C 0.59376(12) 0.49831(13) 0.03952(9) 0.0794(7) Uani 1 1 d .
C5 C 0.57947(11) 0.43079(12) 0.02163(8) 0.0710(6) Uani 1 1 d .
H5 H 0.6007 0.4176 -0.0061 0.085 Uiso 1 1 calc R
C6 C 0.53356(10) 0.38106(11) 0.04408(7) 0.0552(5) Uani 1 1 d .
C7 C 0.51499(9) 0.31245(11) 0.02062(7) 0.0520(5) Uani 1 1 d .
C8 C 0.51256(10) 0.31263(13) -0.02716(7) 0.0658(6) Uani 1 1 d .
H8 H 0.5196 0.3559 -0.0431 0.079 Uiso 1 1 calc R
C9 C 0.5000 0.2500 -0.05064(12) 0.0684(10) Uani 1 2 d S
H9 H 0.5000 0.2500 -0.0825 0.082 Uiso 1 2 calc SR
C10 C 0.47739(17) 0.49415(12) 0.14903(9) 0.0889(7) Uani 1 1 d .
C11 C 0.39422(18) 0.48360(15) 0.14556(11) 0.1237(11) Uani 1 1 d .
H11A H 0.3756 0.5124 0.1208 0.186 Uiso 1 1 calc R
H11B H 0.3718 0.4986 0.1737 0.186 Uiso 1 1 calc R
H11C H 0.3836 0.4332 0.1400 0.186 Uiso 1 1 calc R
C12 C 0.50785(18) 0.44943(14) 0.18941(10) 0.1284(13) Uani 1 1 d .
H12A H 0.5596 0.4563 0.1913 0.193 Uiso 1 1 calc R
H12B H 0.4974 0.3988 0.1846 0.193 Uiso 1 1 calc R
H12C H 0.4855 0.4653 0.2174 0.193 Uiso 1 1 calc R
C13 C 0.49085(18) 0.57544(15) 0.16064(11) 0.1387(14) Uani 1 1 d .
H13A H 0.5422 0.5840 0.1635 0.208 Uiso 1 1 calc R
H13B H 0.4672 0.5872 0.1890 0.208 Uiso 1 1 calc R
H13C H 0.4715 0.6054 0.1366 0.208 Uiso 1 1 calc R
C14 C 0.64467(14) 0.55073(13) 0.01497(11) 0.1188(10) Uani 1 1 d .
H14A H 0.6631 0.5281 -0.0123 0.178 Uiso 1 1 calc R
H14B H 0.6845 0.5630 0.0348 0.178 Uiso 1 1 calc R
H14C H 0.6185 0.5941 0.0069 0.178 Uiso 1 1 calc R

loop_
_atom_site_aniso_label
_atom_site_aniso_U_11
_atom_site_aniso_U_22
_atom_site_aniso_U_33
_atom_site_aniso_U_23
_atom_site_aniso_U_13
_atom_site_aniso_U_12
Zr1 0.04693(17) 0.04693(17) 0.0366(2) 0.000 0.000 0.000
O1 0.0642(8) 0.0502(8) 0.0472(7) 0.0024(6) 0.0043(7) 0.0036(7)
N1 0.0441(12) 0.0590(14) 0.0370(12) 0.000 0.000 0.0046(10)
C1 0.0527(11) 0.0534(12) 0.0523(12) 0.0083(9) -0.0058(9) 0.0029(9)
C2 0.0818(15) 0.0505(13) 0.0635(14) 0.0097(12) -0.0110(11) 0.0025(10)
C3 0.0883(17) 0.0531(13) 0.0959(19) 0.0087(13) -0.0169(14) -0.0054(12)
C4 0.0666(15) 0.0691(15) 0.102(2) 0.0221(14) 0.0040(13) -0.0052(12)
C5 0.0626(13) 0.0722(15) 0.0782(15) 0.0212(12) 0.0071(11) 0.0021(11)
C6 0.0508(10) 0.0615(12) 0.0532(12) 0.0097(10) -0.0005(10) 0.0033(9)
C7 0.0474(11) 0.0651(13) 0.0434(11) 0.0070(10) 0.0038(8) 0.0067(8)
C8 0.0630(14) 0.0885(17) 0.0459(13) 0.0166(12) 0.0041(10) 0.0082(11)
C9 0.065(2) 0.103(3) 0.0377(17) 0.000 0.000 0.0091(17)
C10 0.149(2) 0.0479(13) 0.0704(16) -0.0075(12) 0.0037(17) 0.0044(15)
C11 0.152(3) 0.092(2) 0.128(2) -0.0118(18) 0.053(2) 0.029(2)
C12 0.258(4) 0.0654(18) 0.0617(18) -0.0011(14) -0.0184(19) 0.0000(19)
C13 0.253(4) 0.0539(17) 0.109(3) -0.0108(16) 0.018(2) -0.0016(19)
C14 0.098(2) 0.0885(19) 0.170(3) 0.0353(18) 0.0277(19) -0.0233(16)

loop_
_atom_type_symbol
_atom_type_description
_atom_type_scat_dispersion_real
_atom_type_scat_dispersion_imag
_atom_type_scat_source
Zr Zr -2.9673 0.5597 'International Tables Vol C Tables 4.2.6.8 and 6.1.1.4'
O O 0.0106 0.0060 'International Tables Vol C Tables 4.2.6.8 and 6.1.1.4'
N N 0.0061 0.0033 'International Tables Vol C Tables 4.2.6.8 and 6.1.1.4'
C C 0.0033 0.0016 'International Tables Vol C Tables 4.2.6.8 and 6.1.1.4'
H H 0.0000 0.0000 'International Tables Vol C Tables 4.2.6.8 and 6.1.1.4'

loop_
_geom_angle_atom_site_label_1
_geom_angle_atom_site_label_2
_geom_angle_atom_site_label_3
_geom_angle
_geom_angle_site_symmetry_1
_geom_angle_site_symmetry_3
O1 Zr1 O1 155.03(7) 22_656 31_565
O1 Zr1 O1 92.679(14) 22_656 .
O1 Zr1 O1 92.679(15) 31_565 .
O1 Zr1 O1 92.679(15) 22_656 11_554
O1 Zr1 O1 92.679(15) 31_565 11_554
O1 Zr1 O1 155.03(7) . 11_554
O1 Zr1 N1 77.51(3) 22_656 22_656
O1 Zr1 N1 77.51(3) 31_565 22_656
O1 Zr1 N1 102.49(3) . 22_656
O1 Zr1 N1 102.49(3) 11_554 22_656
O1 Zr1 N1 102.49(3) 22_656 .
O1 Zr1 N1 102.49(3) 31_565 .
O1 Zr1 N1 77.51(3) . .
O1 Zr1 N1 77.51(3) 11_554 .
N1 Zr1 N1 180.0 22_656 .
C1 O1 Zr1 124.75(11) . .
C7 N1 C7 119.5(2) . 11_554
C7 N1 Zr1 120.26(12) . .
C7 N1 Zr1 120.26(12) 11_554 .
O1 C1 C6 118.61(17) . .
O1 C1 C2 119.96(18) . .
C6 C1 C2 121.44(19) . .
C3 C2 C1 116.2(2) . .
C3 C2 C10 122.6(2) . .
C1 C2 C10 121.3(2) . .
C4 C3 C2 124.2(2) . .
C5 C4 C3 117.8(2) . .
C5 C4 C14 120.7(2) . .
C3 C4 C14 121.5(2) . .
C4 C5 C6 121.7(2) . .
C1 C6 C5 118.5(2) . .
C1 C6 C7 122.85(17) . .
C5 C6 C7 118.56(19) . .
N1 C7 C8 119.9(2) . .
N1 C7 C6 122.06(18) . .
C8 C7 C6 118.00(19) . .
C9 C8 C7 120.5(2) . .
C8 C9 C8 119.4(3) 11_554 .
C2 C10 C12 109.8(2) . .
C2 C10 C11 110.5(2) . .
C12 C10 C11 110.0(2) . .
C2 C10 C13 112.5(2) . .
C12 C10 C13 106.8(2) . .
C11 C10 C13 107.0(2) . .

loop_
_geom_bond_atom_site_label_1
_geom_bond_atom_site_label_2
_geom_bond_distance
_geom_bond_site_symmetry_2
Zr1 O1 2.0060(13) 22_656
Zr1 O1 2.0060(13) 31_565
Zr1 O1 2.0060(13) .
Zr1 O1 2.0060(12) 11_554
Zr1 N1 2.358(2) 22_656
Zr1 N1 2.358(2) .
O1 C1 1.353(2) .
N1 C7 1.366(2) .
N1 C7 1.366(2) 11_554
C1 C6 1.400(3) .
C1 C2 1.411(3) .
C2 C3 1.391(3) .
C2 C10 1.516(4) .
C3 C4 1.386(3) .
C4 C5 1.372(3) .
C4 C14 1.522(3) .
C5 C6 1.406(3) .
C6 C7 1.475(3) .
C7 C8 1.395(3) .
C8 C9 1.359(3) .
C9 C8 1.359(3) 11_554
C10 C12 1.542(4) .
C10 C11 1.544(4) .
C10 C13 1.552(4) .
